data_7027613
loop_
_publ_author_name
'Hesek, Dusan'
'Inoue, Yoshihisa'
'Everitt, Simon R. L.'
'Ishida, Hitoshi'
'Kunieda, Mieko'
'Drew, Michael G. B.'

_publ_section_title
;
 Preparation and structural elucidation of novel cis ruthenium(II)
 bis(bipyridine) sulfoxide complexes&#x200A;&#x2020;
;
_journal_issue 21
_journal_name_full 'Journal of the Chemical Society, Dalton Transactions'
_journal_page_first 3701
_journal_paper_doi 10.1039/a904862f
_journal_year 1999
_chemical_formula_sum 'C24 H28 Cl F6 N4 O2 P Ru S'
_chemical_formula_weight 718.05
_chemical_name_systematic
; 
 ? 
;
_space_group_IT_number 14
_symmetry_cell_setting monoclinic
_symmetry_space_group_name_Hall '-P 2yn'
_symmetry_space_group_name_H-M 'P 1 21/n 1'
_atom_sites_solution_hydrogens geom
_atom_sites_solution_primary direct
_atom_sites_solution_secondary difmap
_audit_creation_method SHELXL-97
_cell_angle_alpha 90.00
_cell_angle_beta 114.445(10)
_cell_angle_gamma 90.00
_cell_formula_units_Z 4
_cell_length_a 13.594(3)
_cell_length_b 17.951(4)
_cell_length_c 14.171(3)
_cell_measurement_reflns_used 25
_cell_measurement_temperature 293(2)
_cell_measurement_theta_max 15.0
_cell_measurement_theta_min 14.1
_cell_volume 3148.1(12)
_computing_cell_refinement 'Rigaku/AFC Diffractometer Control'
_computing_data_collection 'Rigaku/AFC Diffractometer Control'
_computing_data_reduction teXsan
_computing_molecular_graphics 'Platon (Spek, 1994)'
_computing_structure_refinement 'SHELXL-97 (Sheldrick, 1997)'
_computing_structure_solution 'SHELXS-97 (Sheldrick, 1990)'
_diffrn_ambient_temperature 293(2)
_diffrn_measured_fraction_theta_full 0.968
_diffrn_measured_fraction_theta_max 0.968
_diffrn_measurement_device_type 'Rigaku AFC7R'
_diffrn_measurement_method 'omega2 scan'
_diffrn_radiation_monochromator graphite
_diffrn_radiation_source 'Rigaku rotating anode'
_diffrn_radiation_type MoK\a
_diffrn_radiation_wavelength 0.71069
_diffrn_reflns_av_R_equivalents 0.0118
_diffrn_reflns_av_sigmaI/netI 0.0186
_diffrn_reflns_limit_h_max 17
_diffrn_reflns_limit_h_min -17
_diffrn_reflns_limit_k_max 23
_diffrn_reflns_limit_k_min -23
_diffrn_reflns_limit_l_max 18
_diffrn_reflns_limit_l_min -18
_diffrn_reflns_number 15404
_diffrn_reflns_theta_full 27.50
_diffrn_reflns_theta_max 27.50
_diffrn_reflns_theta_min 2.71
_diffrn_standards_decay_% 0.67
_diffrn_standards_interval_count 150
_diffrn_standards_number 3
_exptl_absorpt_coefficient_mu 0.763
_exptl_absorpt_correction_type n/a
_exptl_crystal_colour red
_exptl_crystal_density_diffrn 1.515
_exptl_crystal_density_method 'not measured'
_exptl_crystal_description parallelopiped
_exptl_crystal_F_000 1448
_exptl_crystal_size_max 0.75
_exptl_crystal_size_mid 0.38
_exptl_crystal_size_min 0.25
_refine_diff_density_max 1.196
_refine_diff_density_min -0.826
_refine_diff_density_rms 0.094
_refine_ls_extinction_coef 0.0009(3)
_refine_ls_extinction_expression Fc^*^=kFc[1+0.001xFc^2^\l^3^/sin(2\q)]^-1/4^
_refine_ls_extinction_method SHELXL
_refine_ls_goodness_of_fit_ref 1.062
_refine_ls_hydrogen_treatment mixed
_refine_ls_matrix_type full
_refine_ls_number_parameters 353
_refine_ls_number_reflns 7247
_refine_ls_number_restraints 11
_refine_ls_restrained_S_all 1.067
_refine_ls_R_factor_all 0.0532
_refine_ls_R_factor_gt 0.0434
_refine_ls_shift/su_max 0.170
_refine_ls_shift/su_mean 0.006
_refine_ls_structure_factor_coef Fsqd
_refine_ls_weighting_details 'w=1/[\s^2^(Fo^2^)+(0.0676P)^2^+5.0665P] where P=(Fo^2^+2Fc^2^)/3'
_refine_ls_weighting_scheme calc
_refine_ls_wR_factor_gt 0.1269
_refine_ls_wR_factor_ref 0.1356
_reflns_number_gt 6120
_reflns_number_total 7247
_reflns_threshold_expression >2sigma(I)
_cod_data_source_file 904862fsup1.cif
_cod_data_source_block 2.PF6
_cod_depositor_comments
;
The following automatic conversions were performed:

'_symmetry_cell_setting' value 'Monoclinic' changed to 'monoclinic'
according to /home/saulius/struct/CIF-dictionaries/cif_core.dic
dictionary named 'cif_core.dic' version 2.4.2 from 2011-04-26.

Automatic conversion script
Id: cif_fix_values 1891 2012-01-12 08:04:46Z andrius 

The following automatic conversions were performed:

'_refine_ls_weighting_scheme' value 'calc
w=1/[\s^2^(Fo^2^)+(0.0676P)^2^+5.0665P] where P=(Fo^2^+2Fc^2^)/3' was
changed to 'calc'. New tag '_refine_ls_weighting_details' was
created. The value of the new tag was set to
'w=1/[\s^2^(Fo^2^)+(0.0676P)^2^+5.0665P] where P=(Fo^2^+2Fc^2^)/3'.

Automatic conversion script
Id: cif_fix_values 3143 2015-03-26 13:38:13Z robertas 
;
_cod_original_cell_volume 3148.0(12)
_cod_original_sg_symbol_H-M P21/n
_cod_database_code 7027613

loop_
_symmetry_equiv_pos_as_xyz
'x, y, z'
'-x+1/2, y+1/2, -z+1/2'
'-x, -y, -z'
'x-1/2, -y-1/2, z-1/2'

loop_
_atom_site_label
_atom_site_type_symbol
_atom_site_fract_x
_atom_site_fract_y
_atom_site_fract_z
_atom_site_U_iso_or_equiv
_atom_site_adp_type
_atom_site_occupancy
_atom_site_calc_flag
_atom_site_refinement_flags
_atom_site_disorder_assembly
_atom_site_disorder_group
Ru1 Ru 0.233867(19) 0.129726(14) 0.640679(19) 0.03594(11) Uani 1 d . . .
Cl1 Cl 0.21286(8) 0.26083(5) 0.66655(8) 0.0528(2) Uani 1 d . . .
S1 S 0.11439(7) 0.09305(5) 0.70510(7) 0.0452(2) Uani 1 d . . .
P1 P 0.29043(10) 0.18676(8) 0.10123(10) 0.0679(3) Uani 0.50 d P A 1
F11 F 0.3348(14) 0.1303(9) 0.2027(13) 0.1089(7) Uiso 0.264(3) d P A 1
F12 F 0.4115(13) 0.1903(9) 0.1284(13) 0.1089(7) Uiso 0.264(3) d P A 1
F13 F 0.1615(13) 0.1675(10) 0.0267(13) 0.1089(7) Uiso 0.264(3) d P A 1
F14 F 0.2708(14) 0.2187(9) -0.0052(12) 0.1089(7) Uiso 0.264(3) d P A 1
F15 F 0.2617(15) 0.2467(10) 0.1619(14) 0.1089(7) Uiso 0.264(3) d P A 1
F16 F 0.2813(14) 0.0998(11) 0.0564(15) 0.1089(7) Uiso 0.264(3) d P A 1
P1 P 0.29043(10) 0.18676(8) 0.10123(10) 0.0679(3) Uani 0.50 d P A 2
F21 F 0.3969(5) 0.1823(3) 0.2047(5) 0.1089(7) Uiso 0.736(3) d P A 2
F22 F 0.3645(5) 0.2333(3) 0.0543(5) 0.1089(7) Uiso 0.736(3) d P A 2
F23 F 0.3181(5) 0.1158(4) 0.0562(5) 0.1089(7) Uiso 0.736(3) d P A 2
F24 F 0.1932(5) 0.2081(3) -0.0017(5) 0.1089(7) Uiso 0.736(3) d P A 2
F25 F 0.2169(4) 0.1560(4) 0.1502(4) 0.1089(7) Uiso 0.736(3) d P A 2
F26 F 0.2771(5) 0.2699(4) 0.1435(5) 0.1089(7) Uiso 0.736(3) d P A 2
O1 O 0.0205(2) 0.0490(2) 0.6360(2) 0.0698(9) Uani 1 d . . .
C1 C 0.1754(4) 0.0373(3) 0.8185(3) 0.0690(13) Uani 1 d . . .
H12A H 0.2305 0.0656 0.8718 0.083 Uiso 1 calc R . .
H12B H 0.2072 -0.0061 0.8027 0.083 Uiso 1 calc R . .
H12C H 0.1216 0.0223 0.8420 0.083 Uiso 1 calc R . .
C2 C 0.0629(5) 0.1669(3) 0.7560(5) 0.0857(16) Uani 1 d . . .
H21A H 0.1215 0.1908 0.8117 0.103 Uiso 1 calc R . .
H21B H 0.0129 0.1470 0.7816 0.103 Uiso 1 calc R . .
H21C H 0.0265 0.2025 0.7023 0.103 Uiso 1 calc R . .
ND1 N 0.3631(2) 0.11264(18) 0.7821(2) 0.0439(6) Uani 1 d . . .
CD2 C 0.4049(3) 0.1630(2) 0.8579(3) 0.0520(9) Uani 1 d . . .
HD2 H 0.3684 0.2077 0.8528 0.062 Uiso 1 calc R . .
CD3 C 0.5009(4) 0.1506(3) 0.9439(3) 0.0676(12) Uani 1 d . . .
HD3 H 0.5288 0.1868 0.9951 0.081 Uiso 1 calc R . .
CD4 C 0.5538(4) 0.0848(3) 0.9524(4) 0.0772(15) Uani 1 d . . .
HD4 H 0.6188 0.0758 1.0092 0.093 Uiso 1 calc R . .
CD5 C 0.5103(4) 0.0316(3) 0.8763(4) 0.0683(12) Uani 1 d . . .
HD5 H 0.5454 -0.0137 0.8817 0.082 Uiso 1 calc R . .
CD6 C 0.4139(3) 0.0459(2) 0.7917(3) 0.0490(8) Uani 1 d . . .
CC2 C 0.3592(3) -0.0063(2) 0.7061(3) 0.0503(8) Uani 1 d . . .
CC3 C 0.3918(4) -0.0794(3) 0.7051(4) 0.0721(13) Uani 1 d . . .
HC3 H 0.4525 -0.0977 0.7601 0.087 Uiso 1 calc R . .
CC4 C 0.3332(5) -0.1247(3) 0.6219(5) 0.0786(15) Uani 1 d . . .
HC4 H 0.3544 -0.1737 0.6200 0.094 Uiso 1 calc R . .
CC5 C 0.2436(4) -0.0966(3) 0.5422(4) 0.0696(13) Uani 1 d . . .
HC5 H 0.2037 -0.1263 0.4855 0.084 Uiso 1 calc R . .
CC6 C 0.2130(3) -0.0237(2) 0.5468(3) 0.0532(9) Uani 1 d . . .
HC6 H 0.1515 -0.0051 0.4929 0.064 Uiso 1 calc R . .
NC1 N 0.2698(2) 0.02099(16) 0.6269(2) 0.0420(6) Uani 1 d . . .
NA1 N 0.1246(2) 0.14421(16) 0.4869(2) 0.0413(6) Uani 1 d . . .
CA6 C 0.0171(3) 0.1328(2) 0.4469(3) 0.0511(9) Uani 1 d . . .
HA6 H -0.0137 0.1164 0.4908 0.061 Uiso 1 calc R . .
CA5 C -0.0490(3) 0.1441(2) 0.3441(3) 0.0588(11) Uani 1 d . . .
HA5 H -0.1231 0.1363 0.3196 0.071 Uiso 1 calc R . .
CA4 C -0.0049(4) 0.1670(3) 0.2786(3) 0.0701(13) Uani 1 d . . .
HA4 H -0.0482 0.1746 0.2086 0.084 Uiso 1 calc R . .
CA3 C 0.1037(4) 0.1788(3) 0.3170(3) 0.0719(13) Uani 1 d . . .
HA3 H 0.1352 0.1938 0.2730 0.086 Uiso 1 calc R . .
CA2 C 0.1675(3) 0.1683(2) 0.4222(3) 0.0503(8) Uani 1 d . . .
CB2 C 0.2858(3) 0.1805(3) 0.4695(3) 0.0548(9) Uani 1 d . . .
CB3 C 0.3428(4) 0.2082(4) 0.4159(4) 0.0823(16) Uani 1 d . . .
HB3 H 0.3071 0.2209 0.3463 0.099 Uiso 1 calc R . .
CB4 C 0.4532(4) 0.2168(4) 0.4668(5) 0.0870(17) Uani 1 d . . .
HB4 H 0.4925 0.2357 0.4319 0.104 Uiso 1 calc R . .
CB5 C 0.5037(4) 0.1977(3) 0.5676(4) 0.0721(13) Uani 1 d . . .
HB5 H 0.5782 0.2028 0.6027 0.086 Uiso 1 calc R . .
CB6 C 0.4433(3) 0.1704(3) 0.6182(3) 0.0569(10) Uani 1 d . . .
HB6 H 0.4786 0.1570 0.6876 0.068 Uiso 1 calc R . .
NB1 N 0.3351(2) 0.16254(17) 0.5706(2) 0.0442(6) Uani 1 d . . .
C61A C 0.897(4) 0.035(3) 0.938(2) 0.20(2) Uiso 0.25 d PD B 1
C61B C 0.825(3) 0.073(2) 0.923(2) 0.145(14) Uiso 0.25 d PD B 1
C62 C 0.8506(19) 0.0658(16) 0.831(2) 0.227(13) Uiso 0.50 d PD B 1
O63 O 0.7895(17) 0.0220(14) 0.7454(17) 0.318(13) Uiso 0.50 d PD B 1
C64 C 0.6790(16) 0.0413(11) 0.7093(16) 0.153(7) Uiso 0.50 d PD B 1
C65A C 0.678(2) 0.1115(13) 0.785(2) 0.091(7) Uiso 0.25 d PD B 1
C65B C 0.608(2) -0.0053(18) 0.616(2) 0.126(11) Uiso 0.25 d PD B 1
O600 O 0.7445(17) 0.0769(12) 0.8033(16) 0.208(7) Uiso 0.50 d P C 2

loop_
_atom_site_aniso_label
_atom_site_aniso_U_11
_atom_site_aniso_U_22
_atom_site_aniso_U_33
_atom_site_aniso_U_23
_atom_site_aniso_U_13
_atom_site_aniso_U_12
Ru1 0.02955(15) 0.03635(16) 0.03414(15) -0.00035(9) 0.00539(10) -0.00119(9)
Cl1 0.0464(5) 0.0413(4) 0.0541(5) -0.0045(4) 0.0040(4) 0.0026(4)
S1 0.0376(4) 0.0532(5) 0.0410(4) -0.0009(4) 0.0125(3) -0.0038(4)
P1 0.0599(7) 0.0900(9) 0.0541(6) 0.0093(6) 0.0239(5) 0.0238(6)
P1 0.0599(7) 0.0900(9) 0.0541(6) 0.0093(6) 0.0239(5) 0.0238(6)
O1 0.0543(17) 0.091(2) 0.0560(17) -0.0029(16) 0.0141(14) -0.0314(16)
C1 0.062(3) 0.090(3) 0.055(2) 0.022(2) 0.023(2) -0.002(2)
C2 0.093(4) 0.077(3) 0.114(5) -0.009(3) 0.069(4) 0.010(3)
ND1 0.0342(14) 0.0502(16) 0.0386(14) 0.0042(12) 0.0064(11) 0.0002(12)
CD2 0.0440(19) 0.060(2) 0.0407(18) -0.0005(17) 0.0057(15) -0.0045(17)
CD3 0.051(2) 0.091(3) 0.041(2) -0.001(2) -0.0006(18) -0.013(2)
CD4 0.045(2) 0.110(4) 0.050(2) 0.019(3) -0.0063(19) 0.007(3)
CD5 0.050(2) 0.077(3) 0.063(3) 0.022(2) 0.008(2) 0.018(2)
CD6 0.0377(17) 0.054(2) 0.050(2) 0.0110(16) 0.0126(15) 0.0059(15)
CC2 0.0443(19) 0.0449(19) 0.061(2) 0.0094(17) 0.0207(17) 0.0076(15)
CC3 0.066(3) 0.054(2) 0.091(4) 0.012(2) 0.027(3) 0.018(2)
CC4 0.087(4) 0.044(2) 0.113(4) -0.002(3) 0.049(3) 0.012(2)
CC5 0.075(3) 0.047(2) 0.094(4) -0.018(2) 0.042(3) -0.008(2)
CC6 0.051(2) 0.046(2) 0.062(2) -0.0076(17) 0.0229(18) -0.0059(16)
NC1 0.0391(14) 0.0365(14) 0.0492(16) 0.0000(12) 0.0172(12) -0.0022(11)
NA1 0.0370(14) 0.0401(14) 0.0364(14) -0.0007(11) 0.0049(11) -0.0002(11)
CA6 0.0400(18) 0.053(2) 0.047(2) 0.0044(16) 0.0045(15) -0.0062(15)
CA5 0.045(2) 0.056(2) 0.052(2) 0.0051(18) -0.0035(17) -0.0023(17)
CA4 0.063(3) 0.084(3) 0.041(2) 0.007(2) -0.0009(19) 0.003(2)
CA3 0.064(3) 0.103(4) 0.041(2) 0.010(2) 0.0134(19) 0.001(3)
CA2 0.0463(19) 0.059(2) 0.0397(18) -0.0001(16) 0.0115(15) -0.0019(17)
CB2 0.051(2) 0.067(3) 0.047(2) -0.0015(18) 0.0212(17) -0.0025(19)
CB3 0.065(3) 0.128(5) 0.060(3) 0.014(3) 0.032(2) -0.006(3)
CB4 0.069(3) 0.127(5) 0.081(4) 0.004(3) 0.047(3) -0.017(3)
CB5 0.047(2) 0.092(4) 0.082(3) -0.002(3) 0.031(2) -0.011(2)
CB6 0.0388(18) 0.066(3) 0.060(2) 0.001(2) 0.0144(17) -0.0057(17)
NB1 0.0364(14) 0.0453(16) 0.0467(16) -0.0001(13) 0.0131(12) -0.0039(12)

loop_
_atom_type_symbol
_atom_type_description
_atom_type_scat_dispersion_real
_atom_type_scat_dispersion_imag
_atom_type_scat_source
C C 0.0033 0.0016 'International Tables Vol C Tables 4.2.6.8 and 6.1.1.4'
H H 0.0000 0.0000 'International Tables Vol C Tables 4.2.6.8 and 6.1.1.4'
Cl Cl 0.1484 0.1585 'International Tables Vol C Tables 4.2.6.8 and 6.1.1.4'
Ru Ru -1.2594 0.8363 'International Tables Vol C Tables 4.2.6.8 and 6.1.1.4'
F F 0.0171 0.0103 'International Tables Vol C Tables 4.2.6.8 and 6.1.1.4'
P P 0.1023 0.0942 'International Tables Vol C Tables 4.2.6.8 and 6.1.1.4'
S S 0.1246 0.1234 'International Tables Vol C Tables 4.2.6.8 and 6.1.1.4'
O O 0.0106 0.0060 'International Tables Vol C Tables 4.2.6.8 and 6.1.1.4'
N N 0.0061 0.0033 'International Tables Vol C Tables 4.2.6.8 and 6.1.1.4'

loop_
_geom_angle_atom_site_label_1
_geom_angle_atom_site_label_2
_geom_angle_atom_site_label_3
_geom_angle
NC1 Ru1 ND1 79.06(12)
NC1 Ru1 NA1 96.57(12)
ND1 Ru1 NA1 169.47(12)
NC1 Ru1 NB1 89.61(12)
ND1 Ru1 NB1 92.29(12)
NA1 Ru1 NB1 78.03(12)
NC1 Ru1 S1 90.04(9)
ND1 Ru1 S1 91.69(9)
NA1 Ru1 S1 97.92(9)
NB1 Ru1 S1 175.86(8)
NC1 Ru1 Cl1 173.59(8)
ND1 Ru1 Cl1 95.95(9)
NA1 Ru1 Cl1 87.66(8)
NB1 Ru1 Cl1 86.56(9)
S1 Ru1 Cl1 94.15(4)
O1 S1 C1 104.5(2)
O1 S1 C2 106.8(3)
C1 S1 C2 99.6(3)
O1 S1 Ru1 117.12(14)
C1 S1 Ru1 112.51(16)
C2 S1 Ru1 114.5(2)
F15 P1 F12 109.2(9)
F15 P1 F14 108.1(9)
F12 P1 F14 87.9(9)
F15 P1 F11 91.6(9)
F12 P1 F11 80.7(8)
F14 P1 F11 159.7(8)
F15 P1 F16 151.3(9)
F12 P1 F16 92.1(8)
F14 P1 F16 91.2(9)
F11 P1 F16 72.6(9)
F15 P1 F13 93.2(9)
F12 P1 F13 155.4(8)
F14 P1 F13 75.2(8)
F11 P1 F13 109.5(9)
F16 P1 F13 70.9(8)
F25 P1 F23 101.9(3)
F25 P1 F24 93.0(3)
F23 P1 F24 94.2(3)
F25 P1 F21 94.6(3)
F23 P1 F21 93.2(3)
F24 P1 F21 168.1(3)
F25 P1 F26 88.3(3)
F23 P1 F26 169.7(3)
F24 P1 F26 86.5(3)
F21 P1 F26 84.6(3)
F25 P1 F22 170.5(3)
F23 P1 F22 87.6(3)
F24 P1 F22 85.5(3)
F21 P1 F22 85.5(3)
F26 P1 F22 82.2(3)
CD2 ND1 CD6 119.0(3)
CD2 ND1 Ru1 125.9(3)
CD6 ND1 Ru1 114.8(2)
ND1 CD2 CD3 122.0(4)
CD4 CD3 CD2 119.2(5)
CD3 CD4 CD5 119.5(4)
CD4 CD5 CD6 119.6(4)
ND1 CD6 CD5 120.6(4)
ND1 CD6 CC2 114.6(3)
CD5 CD6 CC2 124.8(4)
NC1 CC2 CC3 120.9(4)
NC1 CC2 CD6 115.2(3)
CC3 CC2 CD6 123.9(4)
CC4 CC3 CC2 119.5(5)
CC5 CC4 CC3 119.2(4)
CC4 CC5 CC6 119.5(5)
NC1 CC6 CC5 121.7(4)
CC6 NC1 CC2 119.2(3)
CC6 NC1 Ru1 125.2(3)
CC2 NC1 Ru1 115.7(2)
CA6 NA1 CA2 117.6(3)
CA6 NA1 Ru1 127.0(3)
CA2 NA1 Ru1 115.4(2)
NA1 CA6 CA5 123.0(4)
CA4 CA5 CA6 119.2(4)
CA3 CA4 CA5 119.1(4)
CA4 CA3 CA2 119.9(5)
NA1 CA2 CA3 121.3(4)
NA1 CA2 CB2 115.8(3)
CA3 CA2 CB2 122.9(4)
NB1 CB2 CB3 121.7(4)
NB1 CB2 CA2 114.5(3)
CB3 CB2 CA2 123.8(4)
CB4 CB3 CB2 119.3(5)
CB5 CB4 CB3 119.5(5)
CB4 CB5 CB6 119.2(4)
NB1 CB6 CB5 122.4(4)
CB2 NB1 CB6 117.9(3)
CB2 NB1 Ru1 116.0(2)
CB6 NB1 Ru1 126.1(3)
C61A C62 O63 122(2)
C61B C62 O63 123(2)
C64 O63 C62 109.6(15)
O63 C64 C65B 112.1(15)
O63 C64 C65A 104.0(12)

loop_
_geom_bond_atom_site_label_1
_geom_bond_atom_site_label_2
_geom_bond_distance
Ru1 NC1 2.041(3)
Ru1 ND1 2.069(3)
Ru1 NA1 2.084(3)
Ru1 NB1 2.088(3)
Ru1 S1 2.2653(10)
Ru1 Cl1 2.4168(11)
S1 O1 1.476(3)
S1 C1 1.780(4)
S1 C2 1.785(5)
P1 F15 1.525(19)
P1 F12 1.529(16)
P1 F14 1.530(16)
P1 F11 1.655(16)
P1 F16 1.671(19)
P1 F13 1.666(16)
P1 F25 1.537(6)
P1 F23 1.539(7)
P1 F24 1.557(6)
P1 F21 1.580(6)
P1 F26 1.646(7)
P1 F22 1.646(6)
ND1 CD2 1.338(5)
ND1 CD6 1.361(5)
CD2 CD3 1.386(5)
CD3 CD4 1.364(8)
CD4 CD5 1.377(8)
CD5 CD6 1.386(5)
CD6 CC2 1.469(6)
CC2 NC1 1.359(5)
CC2 CC3 1.386(6)
CC3 CC4 1.382(8)
CC4 CC5 1.369(8)
CC5 CC6 1.382(6)
CC6 NC1 1.343(5)
NA1 CA6 1.346(5)
NA1 CA2 1.345(5)
CA6 CA5 1.374(5)
CA5 CA4 1.361(7)
CA4 CA3 1.361(7)
CA3 CA2 1.394(5)
CA2 CB2 1.481(5)
CB2 NB1 1.346(5)
CB2 CB3 1.382(6)
CB3 CB4 1.378(7)
CB4 CB5 1.348(8)
CB5 CB6 1.385(6)
CB6 NB1 1.347(5)
C61A C62 1.481(19)
C61B C62 1.484(18)
C62 O63 1.399(17)
C62 C64 2.300(17)
O63 C64 1.416(16)
C64 C65B 1.527(17)
C64 C65A 1.657(17)
